data_7048731
loop_
_publ_author_name
'Wang, Yu-Xia'
'Xu, Qiutong'
'Ren, Peng'
'Shi, Wei'
'Cheng, Peng'

_publ_section_title
;
 Solvent-induced formation of two gadolinium clusters demonstrating strong
 magnetocaloric effects and ferroelectric properties.
;
_journal_issue 6
_journal_name_full 'Dalton transactions (Cambridge, England : 2003)'
_journal_page_first 2228
_journal_page_last 2233
_journal_paper_doi 10.1039/c8dt04267e
_journal_volume 48
_journal_year 2019
_chemical_formula_moiety 'C20 H43 Gd3 N8 O20, C2 H6 O'
_chemical_formula_sum 'C22 H49 Gd3 N8 O21'
_chemical_formula_weight 1233.44
_space_group_crystal_system orthorhombic
_space_group_IT_number 33
_space_group_name_Hall 'P 2c -2n'
_space_group_name_H-M_alt 'P n a 21'
_symmetry_space_group_name_Hall 'P 2c -2n'
_symmetry_space_group_name_H-M 'P n a 21'
_atom_sites_solution_hydrogens mixed
_audit_creation_date 2018-12-19
_audit_creation_method
;
Olex2 1.2
(compiled 2018.05.29 svn.r3508 for OlexSys, GUI svn.r5506)
;
_audit_update_record
;
2018-12-20 deposited with the CCDC.
2018-12-26 downloaded from the CCDC.
;
_cell_angle_alpha 90
_cell_angle_beta 90
_cell_angle_gamma 90
_cell_formula_units_Z 4
_cell_length_a 28.4960(6)
_cell_length_b 14.9727(3)
_cell_length_c 9.1211(2)
_cell_measurement_reflns_used 6428
_cell_measurement_temperature 383.00(14)
_cell_measurement_theta_max 28.9265
_cell_measurement_theta_min 2.5342
_cell_volume 3891.63(14)
_computing_cell_refinement
;
CrysAlisPro, Agilent Technologies,
Version 1.171.35.19 (release 27-10-2011 CrysAlis171 .NET)
(compiled Oct 27 2011,15:02:11)
;
_computing_data_collection
;
CrysAlisPro, Agilent Technologies,
Version 1.171.35.19 (release 27-10-2011 CrysAlis171 .NET)
(compiled Oct 27 2011,15:02:11)
;
_computing_data_reduction
;
CrysAlisPro, Agilent Technologies,
Version 1.171.35.19 (release 27-10-2011 CrysAlis171 .NET)
(compiled Oct 27 2011,15:02:11)
;
_computing_molecular_graphics 'Olex2 (Dolomanov et al., 2009)'
_computing_publication_material 'Olex2 (Dolomanov et al., 2009)'
_computing_structure_refinement 'XL (Sheldrick, 2008)'
_computing_structure_solution 'ShelXS (Sheldrick, 2008)'
_diffrn_ambient_temperature 383.00(14)
_diffrn_detector_area_resol_mean 16.2116
_diffrn_measured_fraction_theta_full 0.995
_diffrn_measured_fraction_theta_max 0.995
_diffrn_measurement_details
;
#__ type_ start__ end____ width___ exp.time_
  1 omega   13.00   60.00   1.0000   60.0000
omega____ theta____ kappa____ phi______ frames
    -       18.1935  -99.0000  -90.0000 47

#__ type_ start__ end____ width___ exp.time_
  2 omega   55.00   83.00   1.0000   60.0000
omega____ theta____ kappa____ phi______ frames
    -       18.1935   57.0000  -60.0000 28

#__ type_ start__ end____ width___ exp.time_
  3 omega  -80.00  -11.00   1.0000   60.0000
omega____ theta____ kappa____ phi______ frames
    -      -18.8185  -57.0000   30.0000 69
;
_diffrn_measurement_device_type 'SuperNova, Single source at offset), Eos'
_diffrn_measurement_method '\w scans'
_diffrn_orient_matrix_UB_11 -0.0030607000
_diffrn_orient_matrix_UB_12 0.0219376000
_diffrn_orient_matrix_UB_13 0.0682290000
_diffrn_orient_matrix_UB_21 -0.0007752000
_diffrn_orient_matrix_UB_22 -0.0419854000
_diffrn_orient_matrix_UB_23 0.0360441000
_diffrn_orient_matrix_UB_31 0.0246839000
_diffrn_orient_matrix_UB_32 0.0014186000
_diffrn_orient_matrix_UB_33 0.0095544000
_diffrn_radiation_monochromator mirror
_diffrn_radiation_type MoK\a
_diffrn_radiation_wavelength 0.71073
_diffrn_reflns_av_R_equivalents 0.0263
_diffrn_reflns_av_unetI/netI 0.0435
_diffrn_reflns_Laue_measured_fraction_full 0.995
_diffrn_reflns_Laue_measured_fraction_max 0.995
_diffrn_reflns_limit_h_max 33
_diffrn_reflns_limit_h_min -33
_diffrn_reflns_limit_k_max 17
_diffrn_reflns_limit_k_min -17
_diffrn_reflns_limit_l_max 7
_diffrn_reflns_limit_l_min -10
_diffrn_reflns_number 9369
_diffrn_reflns_point_group_measured_fraction_full 0.724
_diffrn_reflns_point_group_measured_fraction_max 0.724
_diffrn_reflns_theta_full 25.006
_diffrn_reflns_theta_max 25.006
_diffrn_reflns_theta_min 2.539
_diffrn_source 'SuperNova (Mo) X-ray Source'
_exptl_absorpt_coefficient_mu 5.142
_exptl_absorpt_correction_T_max 1.00000
_exptl_absorpt_correction_T_min 0.67868
_exptl_absorpt_correction_type multi-scan
_exptl_absorpt_process_details
;
CrysAlisPro, Agilent Technologies,
Version 1.171.35.19 (release 27-10-2011 CrysAlis171 .NET)
(compiled Oct 27 2011,15:02:11)
Empirical absorption correction using spherical harmonics,
 implemented in SCALE3 ABSPACK scaling algorithm.
;
_exptl_crystal_colour 'clear light white'
_exptl_crystal_colour_lustre clear
_exptl_crystal_colour_modifier light
_exptl_crystal_colour_primary white
_exptl_crystal_density_diffrn 2.105
_exptl_crystal_description block
_exptl_crystal_F_000 2388
_exptl_crystal_size_max 0.13
_exptl_crystal_size_mid 0.13
_exptl_crystal_size_min 0.01
_refine_diff_density_max 0.932
_refine_diff_density_min -0.618
_refine_diff_density_rms 0.102
_refine_ls_abs_structure_details
;
 Flack x determined using 1076 quotients [(I+)-(I-)]/[(I+)+(I-)]
 (Parsons, Flack and Wagner, Acta Cryst. B69 (2013) 249-259).
;
_refine_ls_abs_structure_Flack -0.022(13)
_refine_ls_extinction_coef 0.00035(5)
_refine_ls_extinction_expression Fc^*^=kFc[1+0.001xFc^2^\l^3^/sin(2\q)]^-1/4^
_refine_ls_extinction_method 'SHELXL-2014/7 (Sheldrick 2014'
_refine_ls_goodness_of_fit_ref 1.009
_refine_ls_hydrogen_treatment mixed
_refine_ls_matrix_type full
_refine_ls_number_parameters 527
_refine_ls_number_reflns 4961
_refine_ls_number_restraints 128
_refine_ls_restrained_S_all 1.003
_refine_ls_R_factor_all 0.0378
_refine_ls_R_factor_gt 0.0306
_refine_ls_shift/su_max 0.001
_refine_ls_shift/su_mean 0.000
_refine_ls_structure_factor_coef Fsqd
_refine_ls_weighting_details 'w=1/[\s^2^(Fo^2^)+(0.0261P)^2^] where P=(Fo^2^+2Fc^2^)/3'
_refine_ls_weighting_scheme calc
_refine_ls_wR_factor_gt 0.0548
_refine_ls_wR_factor_ref 0.0569
_reflns_Friedel_coverage 0.361
_reflns_Friedel_fraction_full 0.413
_reflns_Friedel_fraction_max 0.413
_reflns_number_gt 4434
_reflns_number_total 4961
_reflns_threshold_expression 'I > 2\s(I)'
_cod_data_source_file c8dt04267e2.cif
_cod_data_source_block 2-383K
_cod_depositor_comments 'Adding full bibliography for 7048730--7048734.cif.'
_cod_original_cell_volume 3891.64(16)
_cod_database_code 7048731
_shelx_shelxl_version_number 2014/7
_chemical_oxdiff_formula C12GD1
_chemical_oxdiff_usercomment GD-383
_shelx_space_group_comment
;
The symmetry employed for this shelxl refinement is uniquely defined
by the following loop, which should always be used as a source of
symmetry information in preference to the above space-group names.
They are only intended as comments.
;
_shelx_estimated_absorpt_t_max 0.950
_shelx_estimated_absorpt_t_min 0.555
_reflns_odcompleteness_completeness 99.78
_reflns_odcompleteness_iscentric 1
_reflns_odcompleteness_theta 26.32
_olex2_refinement_description
;
1. Fixed Uiso
 At 1.2 times of:
  All C(H,H) groups
 At 1.5 times of:
  All C(H,H,H) groups, All O(H) groups
2. Restrained distances
 O21B-C22B = O21A-C22A
 1.35 with sigma of 0.01
 O21A-C21A
 2.6 with sigma of 0.01
 O8-H8
 0.85 with sigma of 0.01
 O6-H6
 0.85 with sigma of 0.01
 O5-H5
 0.85 with sigma of 0.01
 H21H-H8
 2.3 with sigma of 0.01
 C22A-C21A = C22B-C21B
 1.5 with sigma of 0.01
 C21B-O21B
 2.6 with sigma of 0.01
 H20B-H21E
 2.3 with sigma of 0.01
 C11-H8
 1.923651 with sigma of 0.02
 C10-H6
 1.899884 with sigma of 0.02
 C4-H5
 1.88822 with sigma of 0.02
 O21A-C22A \\sim O21B-C22B
 with sigma of 0.01
 C22A-C21A \\sim C21A-C21B
 with sigma of 0.01
 C22B-C21B \\sim C22A-C21A
 with sigma of 0.01
 O21A-C21A \\sim O21B-C21B
 with sigma of 0.01
3. Uiso/Uaniso restraints and constraints
O21B \\sim C22B \\sim C21B \\sim O21A \\sim C22A \\sim C21A: within 2A with
sigma of 0.01 and sigma for terminal atoms of 0.02
O17 \\sim N7: within 2A with sigma of 0.001 and sigma for terminal atoms of
0.002
Uanis(O21B) \\sim Ueq, Uanis(O21A) \\sim Ueq, Uanis(C22B) \\sim Ueq,
Uanis(C22A) \\sim Ueq, Uanis(C21B) \\sim Ueq, Uanis(C21A) \\sim Ueq: with sigma
of 0.01 and sigma for terminal atoms of 0.02
4. Others
 Sof(C21B)=Sof(H21E)=Sof(H21F)=Sof(H21G)=Sof(O21B)=Sof(H21H)=Sof(C22B)=
 Sof(H22C)=Sof(H22D)=1-FVAR(1)
 Sof(C21A)=Sof(H21A)=Sof(H21B)=Sof(H21C)=Sof(O21A)=Sof(H21D)=Sof(C22A)=
 Sof(H22A)=Sof(H22B)=FVAR(1)
5.a Riding coordinates:
 O21A(H21D), O21B(H21H)
5.b Secondary CH2 refined with riding coordinates:
 C1(H1A,H1B), C2(H2A,H2B), C3(H3A,H3B), C4(H4A,H4B), C5(H5A,H5B), C6(H6A,H6B),
 C7(H7A,H7B), C8(H8A,H8B), C9(H9A,H9B), C10(H10A,H10B), C11(H11A,H11B),
 C12(H12A,H12B), C13(H13A,H13B), C14(H14A,H14B), C15(H15A,H15B), C16(H16A,H16B),
  C17(H17A,H17B), C18(H18A,H18B), C19(H19A,H19B), C20(H20A,H20B), C22A(H22A,
 H22B), C22B(H22C,H22D)
5.c Idealised Me refined as rotating group:
 C21A(H21A,H21B,H21C), C21B(H21E,H21F,H21G)
;
_olex2_submission_special_instructions 'No special instructions were received'

loop_
_space_group_symop_operation_xyz
'x, y, z'
'-x, -y, z+1/2'
'-x+1/2, y+1/2, z+1/2'
'x+1/2, -y+1/2, z'

loop_
_atom_site_label
_atom_site_type_symbol
_atom_site_fract_x
_atom_site_fract_y
_atom_site_fract_z
_atom_site_U_iso_or_equiv
_atom_site_adp_type
_atom_site_occupancy
_atom_site_site_symmetry_order
_atom_site_calc_flag
_atom_site_refinement_flags_posn
_atom_site_refinement_flags_adp
_atom_site_refinement_flags_occupancy
_atom_site_disorder_assembly
_atom_site_disorder_group
Gd1 Gd 0.78365(2) 0.69644(3) 0.91885(6) 0.03379(14) Uani 1 1 d . . . . .
Gd2 Gd 0.86532(2) 0.54564(3) 0.76349(7) 0.04066(16) Uani 1 1 d . . . . .
Gd3 Gd 0.91717(2) 0.75349(3) 0.86613(7) 0.03560(14) Uani 1 1 d . . . . .
C1 C 0.7477(4) 0.5077(7) 0.7880(15) 0.055(3) Uani 1 1 d . . . . .
H1A H 0.7392 0.4874 0.8854 0.066 Uiso 1 1 calc R . . . .
H1B H 0.7540 0.4557 0.7276 0.066 Uiso 1 1 calc R . . . .
C2 C 0.7082(4) 0.5611(7) 0.7231(16) 0.061(4) Uani 1 1 d . . . . .
H2A H 0.7153 0.5752 0.6217 0.073 Uiso 1 1 calc R . . . .
H2B H 0.6796 0.5260 0.7250 0.073 Uiso 1 1 calc R . . . .
C3 C 0.6692(4) 0.6282(9) 0.9285(18) 0.074(4) Uani 1 1 d . . . . .
H3A H 0.6804 0.5772 0.9840 0.088 Uiso 1 1 calc R . . . .
H3B H 0.6384 0.6133 0.8900 0.088 Uiso 1 1 calc R . . . .
C4 C 0.6647(4) 0.7081(10) 1.0304(18) 0.074(4) Uani 1 1 d D . . . .
H4A H 0.6403 0.7478 0.9952 0.089 Uiso 1 1 calc R . . . .
H4B H 0.6563 0.6882 1.1281 0.089 Uiso 1 1 calc R . . . .
C5 C 0.6822(4) 0.7165(8) 0.7118(15) 0.063(4) Uani 1 1 d . . . . .
H5A H 0.6688 0.7632 0.7724 0.075 Uiso 1 1 calc R . . . .
H5B H 0.6574 0.6922 0.6510 0.075 Uiso 1 1 calc R . . . .
C6 C 0.7197(4) 0.7563(8) 0.6150(14) 0.051(3) Uani 1 1 d . . . . .
H6A H 0.7309 0.7106 0.5483 0.061 Uiso 1 1 calc R . . . .
H6B H 0.7058 0.8035 0.5564 0.061 Uiso 1 1 calc R . . . .
C7 C 0.7996(4) 0.8056(8) 0.5940(13) 0.048(3) Uani 1 1 d . . . . .
H7A H 0.8170 0.8586 0.6217 0.058 Uiso 1 1 calc R . . . .
H7B H 0.7875 0.8147 0.4957 0.058 Uiso 1 1 calc R . . . .
C8 C 0.8318(4) 0.7270(7) 0.5942(12) 0.043(3) Uani 1 1 d . . . . .
H8A H 0.8158 0.6760 0.5516 0.052 Uiso 1 1 calc R . . . .
H8B H 0.8590 0.7401 0.5340 0.052 Uiso 1 1 calc R . . . .
C9 C 0.7464(4) 0.8833(7) 0.7605(16) 0.055(3) Uani 1 1 d . . . . .
H9A H 0.7421 0.9261 0.6818 0.066 Uiso 1 1 calc R . . . .
H9B H 0.7169 0.8776 0.8124 0.066 Uiso 1 1 calc R . . . .
C10 C 0.7833(4) 0.9169(6) 0.8635(14) 0.052(3) Uani 1 1 d D . . . .
H10A H 0.8101 0.9379 0.8077 0.062 Uiso 1 1 calc R . . . .
H10B H 0.7710 0.9668 0.9191 0.062 Uiso 1 1 calc R . . . .
C11 C 1.0272(4) 0.8647(9) 0.8580(17) 0.072(4) Uani 1 1 d D . . . .
H11A H 1.0460 0.8792 0.9435 0.086 Uiso 1 1 calc R . . . .
H11B H 1.0359 0.9048 0.7791 0.086 Uiso 1 1 calc R . . . .
C12 C 1.0354(4) 0.7697(9) 0.8131(17) 0.074(5) Uani 1 1 d . . . . .
H12A H 1.0278 0.7633 0.7099 0.088 Uiso 1 1 calc R . . . .
H12B H 1.0684 0.7558 0.8250 0.088 Uiso 1 1 calc R . . . .
C13 C 0.9792(4) 0.5968(8) 0.7128(14) 0.061(4) Uani 1 1 d . . . . .
H13A H 0.9888 0.6321 0.6289 0.073 Uiso 1 1 calc R . . . .
H13B H 0.9803 0.5342 0.6853 0.073 Uiso 1 1 calc R . . . .
C14 C 1.0119(4) 0.6135(8) 0.8390(17) 0.076(4) Uani 1 1 d . . . . .
H14A H 1.0055 0.5704 0.9159 0.091 Uiso 1 1 calc R . . . .
H14B H 1.0439 0.6047 0.8066 0.091 Uiso 1 1 calc R . . . .
C15 C 1.0197(4) 0.7060(10) 1.0551(16) 0.073(4) Uani 1 1 d . . . . .
H15A H 1.0273 0.7670 1.0818 0.087 Uiso 1 1 calc R . . . .
H15B H 1.0478 0.6704 1.0689 0.087 Uiso 1 1 calc R . . . .
C16 C 0.9833(4) 0.6730(10) 1.1558(15) 0.077(5) Uani 1 1 d . . . . .
H16A H 0.9940 0.6808 1.2559 0.093 Uiso 1 1 calc R . . . .
H16B H 0.9788 0.6096 1.1393 0.093 Uiso 1 1 calc R . . . .
C17 C 0.9009(4) 0.6622(8) 1.2097(14) 0.062(4) Uani 1 1 d . . . . .
H17A H 0.9148 0.6305 1.2915 0.074 Uiso 1 1 calc R . . . .
H17B H 0.8762 0.7002 1.2480 0.074 Uiso 1 1 calc R . . . .
C18 C 0.8799(4) 0.5959(9) 1.1056(13) 0.056(3) Uani 1 1 d . . . . .
H18A H 0.9033 0.5517 1.0794 0.067 Uiso 1 1 calc R . . . .
H18B H 0.8541 0.5652 1.1533 0.067 Uiso 1 1 calc R . . . .
C19 C 0.9380(5) 0.8067(9) 1.2116(15) 0.071(4) Uani 1 1 d . . . . .
H19A H 0.9651 0.8406 1.1791 0.085 Uiso 1 1 calc R . . . .
H19B H 0.9407 0.7980 1.3166 0.085 Uiso 1 1 calc R . . . .
C20 C 0.8930(5) 0.8597(9) 1.1781(14) 0.070(4) Uani 1 1 d . . . . .
H20A H 0.8674 0.8369 1.2374 0.084 Uiso 1 1 calc R . . . .
H20B H 0.8977 0.9220 1.2028 0.084 Uiso 1 1 calc DR . . . .
H5 H 0.7048(19) 0.804(5) 1.077(15) 0.105 Uiso 1 1 d DR . . . .
H6 H 0.825(2) 0.861(5) 1.000(12) 0.105 Uiso 1 1 d DR . . . .
H8 H 0.9614(11) 0.879(3) 0.815(3) 0.105 Uiso 1 1 d DR . . . .
N1 N 0.7601(3) 0.7933(6) 0.6961(10) 0.042(2) Uani 1 1 d . . . . .
N2 N 0.7011(3) 0.6452(6) 0.8070(11) 0.051(3) Uani 1 1 d . . . . .
N3 N 1.0070(3) 0.7040(6) 0.8990(13) 0.055(3) Uani 1 1 d . . . . .
N4 N 0.9376(3) 0.7193(6) 1.1379(10) 0.045(2) Uani 1 1 d . . . . .
N5 N 0.8934(5) 0.3825(8) 0.9089(19) 0.095(4) Uani 1 1 d . . . . .
N6 N 0.8638(4) 0.4554(8) 0.4787(14) 0.058(3) Uani 1 1 d . . . . .
N7 N 0.7711(5) 0.6400(9) 1.2219(14) 0.094(3) Uani 1 1 d . U . . .
N8 N 0.9236(4) 0.8789(8) 0.6095(13) 0.064(3) Uani 1 1 d . . . . .
O1 O 0.8632(2) 0.6386(4) 0.9766(8) 0.0370(17) Uani 1 1 d . . . . .
O2 O 0.8468(2) 0.7051(4) 0.7387(8) 0.0342(16) Uani 1 1 d . . . . .
O3 O 0.7878(2) 0.5619(4) 0.7952(9) 0.045(2) Uani 1 1 d . . . . .
O4 O 0.9343(2) 0.6197(5) 0.7541(11) 0.054(2) Uani 1 1 d . . . . .
O5 O 0.7082(3) 0.7541(6) 1.0349(11) 0.060(2) Uani 1 1 d D . . . .
O6 O 0.7981(3) 0.8479(5) 0.9623(9) 0.048(2) Uani 1 1 d D . . . .
O7 O 0.8813(2) 0.8519(5) 1.0260(9) 0.048(2) Uani 1 1 d . . . . .
O8 O 0.9779(2) 0.8736(5) 0.8913(9) 0.061(2) Uani 1 1 d D . . . .
O9 O 0.9205(3) 0.4267(7) 0.8323(14) 0.103(4) Uani 1 1 d . . . . .
O10 O 0.8529(4) 0.4149(7) 0.9239(14) 0.099(4) Uani 1 1 d . . . . .
O11 O 0.9045(5) 0.3149(8) 0.969(2) 0.182(9) Uani 1 1 d . . . . .
O12 O 0.8849(4) 0.5241(7) 0.5045(11) 0.088(3) Uani 1 1 d . . . . .
O13 O 0.8387(4) 0.4276(7) 0.5845(13) 0.093(3) Uani 1 1 d . . . . .
O14 O 0.8664(3) 0.4158(7) 0.3634(12) 0.080(3) Uani 1 1 d . . . . .
O15 O 0.7905(3) 0.7113(5) 1.1977(10) 0.059(2) Uani 1 1 d . . . . .
O16 O 0.7609(3) 0.5901(5) 1.1146(10) 0.057(2) Uani 1 1 d . . . . .
O17 O 0.7626(4) 0.6144(7) 1.3453(11) 0.099(3) Uani 1 1 d . U . . .
O18 O 0.8960(3) 0.8894(6) 0.7152(10) 0.059(2) Uani 1 1 d . . . . .
O19 O 0.9455(3) 0.8055(6) 0.6085(10) 0.071(3) Uani 1 1 d . . . . .
O20 O 0.9314(4) 0.9362(7) 0.5210(12) 0.095(3) Uani 1 1 d . . . . .
C21A C 0.8913(7) 1.090(2) 0.872(4) 0.148(9) Uani 0.676(17) 1 d D U P A 4
H21A H 0.8908 1.0803 0.7679 0.221 Uiso 0.676(17) 1 calc GR . P A 4
H21B H 0.8733 1.1430 0.8944 0.221 Uiso 0.676(17) 1 calc GR . P A 4
H21C H 0.8778 1.0399 0.9212 0.221 Uiso 0.676(17) 1 calc GR . P A 4
C21B C 0.9110(15) 1.103(5) 1.022(4) 0.153(10) Uani 0.324(17) 1 d D U P A 3
H21E H 0.9177 1.0499 1.0781 0.230 Uiso 0.324(17) 1 calc DGR . P A 3
H21F H 0.8777 1.1070 1.0061 0.230 Uiso 0.324(17) 1 calc GR . P A 3
H21G H 0.9218 1.1542 1.0740 0.230 Uiso 0.324(17) 1 calc GR . P A 3
O21A O 0.9717(7) 1.0403(13) 0.972(3) 0.139(7) Uani 0.676(17) 1 d D U P A 4
H21D H 0.9988 1.0546 0.9506 0.209 Uiso 0.676(17) 1 d R . P A 4
C22A C 0.9409(8) 1.1031(16) 0.922(4) 0.157(7) Uani 0.676(17) 1 d D U P A 4
H22A H 0.9567 1.1318 0.8403 0.189 Uiso 0.676(17) 1 calc R . P A 4
H22B H 0.9393 1.1475 0.9990 0.189 Uiso 0.676(17) 1 calc R . P A 4
O21B O 0.9772(14) 1.056(3) 0.845(5) 0.144(9) Uani 0.324(17) 1 d D U P A 3
H21H H 0.9833 1.0165 0.9040 0.215 Uiso 0.324(17) 1 d DR . P A 3
C22B C 0.9356(18) 1.097(5) 0.876(4) 0.154(7) Uani 0.324(17) 1 d D U P A 3
H22C H 0.9129 1.0705 0.8100 0.184 Uiso 0.324(17) 1 calc R . P A 3
H22D H 0.9394 1.1583 0.8447 0.184 Uiso 0.324(17) 1 calc R . P A 3

loop_
_atom_site_aniso_label
_atom_site_aniso_U_11
_atom_site_aniso_U_22
_atom_site_aniso_U_33
_atom_site_aniso_U_23
_atom_site_aniso_U_13
_atom_site_aniso_U_12
Gd1 0.0335(2) 0.0297(2) 0.0382(3) -0.0025(3) 0.0024(3) 0.0020(2)
Gd2 0.0368(3) 0.0295(3) 0.0557(4) -0.0080(3) 0.0034(3) 0.0018(2)
Gd3 0.0323(2) 0.0343(3) 0.0401(3) -0.0027(2) -0.0018(3) -0.0001(2)
C1 0.050(7) 0.045(6) 0.069(10) -0.017(7) 0.003(6) -0.018(6)
C2 0.044(7) 0.052(7) 0.086(12) -0.020(7) -0.008(7) -0.004(6)
C3 0.040(7) 0.075(9) 0.106(12) -0.008(10) 0.008(9) -0.012(6)
C4 0.056(9) 0.073(10) 0.093(13) -0.005(9) 0.024(8) -0.005(8)
C5 0.038(7) 0.060(8) 0.091(12) 0.001(8) -0.027(7) 0.002(6)
C6 0.039(6) 0.059(8) 0.056(9) -0.011(7) -0.009(6) 0.005(6)
C7 0.044(6) 0.066(8) 0.035(7) 0.014(6) -0.001(6) 0.007(6)
C8 0.049(7) 0.048(7) 0.031(7) 0.000(5) 0.003(5) 0.009(6)
C9 0.055(7) 0.044(6) 0.066(9) 0.006(7) -0.011(7) 0.001(6)
C10 0.064(7) 0.029(5) 0.062(8) -0.006(6) -0.002(7) 0.008(5)
C11 0.046(7) 0.081(10) 0.087(11) -0.001(9) 0.004(7) -0.006(7)
C12 0.038(7) 0.083(10) 0.099(14) -0.013(9) 0.007(7) 0.002(7)
C13 0.052(8) 0.052(7) 0.078(11) -0.021(7) 0.023(7) 0.003(6)
C14 0.048(8) 0.066(9) 0.113(13) -0.008(9) -0.010(8) 0.024(7)
C15 0.044(8) 0.092(11) 0.082(12) -0.005(9) -0.017(8) 0.011(8)
C16 0.053(9) 0.106(12) 0.073(11) 0.006(9) -0.019(8) 0.020(8)
C17 0.063(8) 0.068(8) 0.054(9) 0.002(7) -0.004(7) -0.007(7)
C18 0.055(8) 0.070(9) 0.042(8) 0.007(7) -0.020(6) 0.012(6)
C19 0.068(9) 0.094(12) 0.050(10) -0.002(8) -0.022(7) -0.001(8)
C20 0.084(10) 0.067(9) 0.059(10) -0.014(7) -0.016(8) 0.005(8)
N1 0.038(5) 0.036(5) 0.053(7) 0.003(4) -0.005(5) 0.006(4)
N2 0.036(5) 0.050(6) 0.068(8) -0.009(5) 0.002(5) 0.000(5)
N3 0.030(5) 0.058(6) 0.076(9) -0.008(6) 0.001(6) 0.001(5)
N4 0.047(6) 0.048(5) 0.039(6) 0.002(5) -0.019(5) 0.004(5)
N5 0.093(10) 0.048(7) 0.145(14) 0.027(9) -0.006(11) 0.023(7)
N6 0.061(7) 0.058(7) 0.057(8) -0.016(6) 0.011(6) -0.009(6)
N7 0.159(8) 0.077(6) 0.046(5) -0.007(5) 0.027(6) -0.050(5)
N8 0.073(8) 0.067(8) 0.050(8) 0.005(7) 0.002(6) -0.011(7)
O1 0.045(4) 0.029(4) 0.037(5) 0.002(3) -0.008(3) 0.007(3)
O2 0.033(4) 0.037(4) 0.033(4) 0.001(4) -0.002(3) 0.005(3)
O3 0.033(4) 0.037(4) 0.065(6) -0.014(4) 0.002(4) -0.009(3)
O4 0.033(4) 0.047(4) 0.081(6) -0.023(5) 0.009(4) -0.001(3)
O5 0.041(5) 0.063(6) 0.076(7) -0.022(5) 0.005(4) -0.001(4)
O6 0.054(5) 0.035(4) 0.054(6) -0.003(4) -0.008(4) -0.005(4)
O7 0.039(4) 0.051(5) 0.052(6) -0.009(4) -0.001(4) 0.009(4)
O8 0.039(4) 0.063(5) 0.080(8) -0.011(5) -0.002(4) -0.009(4)
O9 0.076(7) 0.070(6) 0.162(13) 0.033(7) 0.038(7) 0.018(6)
O10 0.099(7) 0.064(6) 0.135(11) 0.050(7) 0.034(8) -0.001(6)
O11 0.161(13) 0.077(8) 0.31(3) 0.090(12) 0.035(13) 0.046(8)
O12 0.119(8) 0.076(7) 0.069(7) -0.015(6) 0.018(6) -0.043(6)
O13 0.109(8) 0.087(7) 0.082(9) -0.036(6) 0.016(7) -0.035(6)
O14 0.060(5) 0.104(7) 0.075(7) -0.041(6) 0.009(5) -0.017(5)
O15 0.075(6) 0.045(5) 0.056(6) -0.007(4) 0.006(4) -0.011(4)
O16 0.074(6) 0.045(5) 0.052(6) -0.003(4) 0.003(5) -0.013(4)
O17 0.164(7) 0.082(6) 0.051(5) -0.007(5) 0.026(6) -0.049(5)
O18 0.058(5) 0.062(5) 0.057(7) 0.008(5) -0.007(5) -0.001(5)
O19 0.082(7) 0.066(7) 0.067(7) -0.003(5) 0.004(5) 0.007(6)
O20 0.124(9) 0.088(8) 0.074(8) 0.030(6) 0.017(7) -0.023(7)
C21A 0.141(13) 0.135(13) 0.167(14) -0.014(12) 0.003(12) -0.002(12)
C21B 0.147(15) 0.146(14) 0.166(15) -0.001(14) 0.005(13) 0.007(13)
O21A 0.130(10) 0.122(10) 0.165(13) -0.022(10) -0.036(11) 0.026(9)
C22A 0.157(10) 0.146(9) 0.169(10) -0.010(8) -0.009(8) 0.014(8)
O21B 0.136(13) 0.137(13) 0.157(15) -0.013(13) -0.008(13) 0.006(12)
C22B 0.152(10) 0.144(10) 0.165(11) -0.009(8) -0.009(9) 0.011(8)

loop_
_atom_type_symbol
_atom_type_description
_atom_type_scat_dispersion_real
_atom_type_scat_dispersion_imag
_atom_type_scat_source
C C 0.0033 0.0016 'International Tables Vol C Tables 4.2.6.8 and 6.1.1.4'
H H 0.0000 0.0000 'International Tables Vol C Tables 4.2.6.8 and 6.1.1.4'
Gd Gd -0.1653 3.9035 'International Tables Vol C Tables 4.2.6.8 and 6.1.1.4'
N N 0.0061 0.0033 'International Tables Vol C Tables 4.2.6.8 and 6.1.1.4'
O O 0.0106 0.0060 'International Tables Vol C Tables 4.2.6.8 and 6.1.1.4'

loop_
_geom_angle_atom_site_label_1
_geom_angle_atom_site_label_2
_geom_angle_atom_site_label_3
_geom_angle
Gd2 Gd1 Gd3 56.829(13)
N1 Gd1 Gd2 102.4(2)
N1 Gd1 Gd3 91.93(19)
N1 Gd1 N2 68.5(3)
N1 Gd1 N7 151.2(4)
N2 Gd1 Gd2 104.0(2)
N2 Gd1 Gd3 150.1(2)
N2 Gd1 N7 99.8(4)
N7 Gd1 Gd2 106.0(3)
N7 Gd1 Gd3 107.4(3)
O1 Gd1 Gd2 42.44(16)
O1 Gd1 Gd3 38.52(15)
O1 Gd1 N1 126.8(3)
O1 Gd1 N2 141.6(2)
O1 Gd1 N7 79.1(3)
O1 Gd1 O5 143.2(3)
O1 Gd1 O15 75.5(3)
O2 Gd1 Gd2 43.87(14)
O2 Gd1 Gd3 36.09(15)
O2 Gd1 N1 68.5(2)
O2 Gd1 N2 114.0(3)
O2 Gd1 N7 138.2(3)
O2 Gd1 O1 59.2(2)
O2 Gd1 O5 152.2(3)
O2 Gd1 O15 127.4(2)
O2 Gd1 O16 135.4(2)
O3 Gd1 Gd2 38.29(15)
O3 Gd1 Gd3 94.61(16)
O3 Gd1 N1 96.8(3)
O3 Gd1 N2 67.0(2)
O3 Gd1 N7 102.5(3)
O3 Gd1 O1 75.7(2)
O3 Gd1 O2 71.3(2)
O3 Gd1 O5 122.8(2)
O3 Gd1 O6 156.8(3)
O3 Gd1 O15 123.8(3)
O3 Gd1 O16 78.8(3)
O5 Gd1 Gd2 159.68(19)
O5 Gd1 Gd3 142.61(18)
O5 Gd1 N1 85.3(3)
O5 Gd1 N2 60.9(3)
O5 Gd1 N7 66.4(4)
O5 Gd1 O15 67.8(3)
O6 Gd1 Gd2 124.82(19)
O6 Gd1 Gd3 68.88(18)
O6 Gd1 N1 68.6(3)
O6 Gd1 N2 119.8(3)
O6 Gd1 N7 98.2(3)
O6 Gd1 O1 98.1(2)
O6 Gd1 O2 86.2(2)
O6 Gd1 O5 75.5(3)
O6 Gd1 O15 74.6(3)
O6 Gd1 O16 123.2(3)
O15 Gd1 Gd2 113.76(19)
O15 Gd1 Gd3 91.65(19)
O15 Gd1 N1 138.8(3)
O15 Gd1 N2 118.1(3)
O15 Gd1 N7 24.7(3)
O16 Gd1 Gd2 92.91(19)
O16 Gd1 Gd3 118.8(2)
O16 Gd1 N1 149.1(3)
O16 Gd1 N2 81.9(3)
O16 Gd1 N7 25.6(3)
O16 Gd1 O1 82.1(2)
O16 Gd1 O5 72.4(3)
O16 Gd1 O15 50.2(3)
Gd1 Gd2 Gd3 67.106(14)
N5 Gd2 Gd1 122.5(3)
N5 Gd2 Gd3 120.1(3)
N5 Gd2 N6 91.2(4)
N6 Gd2 Gd1 129.8(2)
N6 Gd2 Gd3 129.9(2)
O1 Gd2 Gd1 44.51(15)
O1 Gd2 Gd3 44.73(16)
O1 Gd2 N5 97.2(4)
O1 Gd2 N6 171.6(3)
O1 Gd2 O2 60.2(2)
O1 Gd2 O9 103.3(3)
O1 Gd2 O10 88.6(3)
O1 Gd2 O12 150.0(3)
O1 Gd2 O13 157.9(3)
O2 Gd2 Gd1 43.54(15)
O2 Gd2 Gd3 42.74(14)
O2 Gd2 N5 157.3(4)
O2 Gd2 N6 111.4(3)
O2 Gd2 O9 150.0(3)
O2 Gd2 O10 142.6(3)
O2 Gd2 O13 123.8(3)
O3 Gd2 Gd1 39.73(17)
O3 Gd2 Gd3 106.24(16)
O3 Gd2 N5 107.8(4)
O3 Gd2 N6 98.6(3)
O3 Gd2 O1 78.9(2)
O3 Gd2 O2 72.2(2)
O3 Gd2 O4 144.1(2)
O3 Gd2 O9 132.6(3)
O3 Gd2 O10 82.5(3)
O3 Gd2 O12 111.3(3)
O3 Gd2 O13 82.1(3)
O4 Gd2 Gd1 105.93(17)
O4 Gd2 Gd3 38.91(17)
O4 Gd2 N5 101.0(4)
O4 Gd2 N6 101.9(3)
O4 Gd2 O1 76.5(3)
O4 Gd2 O2 72.9(2)
O4 Gd2 O9 79.0(3)
O4 Gd2 O10 122.4(4)
O4 Gd2 O12 80.2(3)
O4 Gd2 O13 125.5(3)
O9 Gd2 Gd1 141.3(3)
O9 Gd2 Gd3 107.5(3)
O9 Gd2 N5 25.0(3)
O9 Gd2 N6 84.4(4)
O9 Gd2 O10 50.6(3)
O9 Gd2 O13 81.4(4)
O10 Gd2 Gd1 100.1(3)
O10 Gd2 Gd3 126.5(3)
O10 Gd2 N5 25.6(3)
O10 Gd2 N6 99.1(4)
O10 Gd2 O13 77.6(4)
O12 Gd2 Gd1 128.3(3)
O12 Gd2 Gd3 105.9(2)
O12 Gd2 N5 105.6(4)
O12 Gd2 N6 24.1(3)
O12 Gd2 O2 95.1(3)
O12 Gd2 O9 90.3(4)
O12 Gd2 O10 120.0(4)
O12 Gd2 O13 49.6(3)
O13 Gd2 Gd1 120.5(3)
O13 Gd2 Gd3 154.8(3)
O13 Gd2 N5 77.8(4)
O13 Gd2 N6 25.6(3)
Gd2 Gd3 Gd1 56.066(13)
N3 Gd3 Gd1 148.3(2)
N3 Gd3 Gd2 100.6(2)
N4 Gd3 Gd1 93.3(2)
N4 Gd3 Gd2 99.9(2)
N4 Gd3 N3 68.0(3)
N4 Gd3 O19 148.3(3)
O1 Gd3 Gd1 37.93(14)
O1 Gd3 Gd2 41.97(15)
O1 Gd3 N3 110.4(3)
O1 Gd3 N4 67.7(3)
O1 Gd3 O18 128.4(2)
O1 Gd3 O19 139.0(3)
O2 Gd3 Gd1 36.29(16)
O2 Gd3 Gd2 43.32(14)
O2 Gd3 N3 139.4(3)
O2 Gd3 N4 125.7(3)
O2 Gd3 O1 58.9(2)
O2 Gd3 O8 145.9(2)
O2 Gd3 O18 77.4(2)
O2 Gd3 O19 85.1(3)
O4 Gd3 Gd1 94.07(17)
O4 Gd3 Gd2 38.08(17)
O4 Gd3 N3 66.8(3)
O4 Gd3 N4 101.8(3)
O4 Gd3 O1 73.3(3)
O4 Gd3 O2 72.7(2)
O4 Gd3 O7 158.3(3)
O4 Gd3 O8 121.2(2)
O4 Gd3 O18 120.6(3)
O4 Gd3 O19 78.1(3)
O7 Gd3 Gd1 68.46(18)
O7 Gd3 Gd2 122.54(19)
O7 Gd3 N3 121.9(3)
O7 Gd3 N4 67.8(3)
O7 Gd3 O1 85.0(2)
O7 Gd3 O2 97.3(2)
O7 Gd3 O8 77.9(3)
O7 Gd3 O18 74.0(3)
O7 Gd3 O19 121.1(3)
O8 Gd3 Gd1 144.45(17)
O8 Gd3 Gd2 159.26(17)
O8 Gd3 N3 61.9(3)
O8 Gd3 N4 84.2(3)
O8 Gd3 O1 151.1(2)
O8 Gd3 O18 68.8(3)
O8 Gd3 O19 69.7(3)
O18 Gd3 Gd1 90.6(2)
O18 Gd3 Gd2 117.36(19)
O18 Gd3 N3 120.7(3)
O18 Gd3 N4 137.0(3)
O18 Gd3 O19 48.9(3)
O19 Gd3 Gd1 118.4(2)
O19 Gd3 Gd2 98.8(2)
O19 Gd3 N3 83.5(3)
O3 C1 C2 108.7(9)
N2 C2 C1 110.5(10)
N2 C3 C4 112.3(10)
O5 C4 C3 109.1(10)
N2 C5 C6 111.9(10)
N1 C6 C5 114.0(10)
N1 C7 C8 111.8(9)
O2 C8 C7 111.6(9)
C10 C9 N1 111.1(8)
O6 C10 C9 111.0(9)
O8 C11 C12 107.3(9)
N3 C12 C11 113.4(11)
O4 C13 C14 108.9(10)
N3 C14 C13 112.5(10)
N3 C15 C16 115.1(11)
C15 C16 N4 113.1(12)
C18 C17 N4 112.3(11)
O1 C18 C17 111.1(10)
N4 C19 C20 111.2(10)
O7 C20 C19 110.2(10)
C6 N1 Gd1 112.7(7)
C6 N1 C9 109.1(8)
C7 N1 Gd1 111.6(6)
C7 N1 C6 109.0(9)
C7 N1 C9 109.1(9)
C9 N1 Gd1 105.1(7)
C2 N2 Gd1 108.6(6)
C3 N2 Gd1 108.0(7)
C3 N2 C2 109.2(10)
C3 N2 C5 110.3(10)
C5 N2 Gd1 109.6(6)
C5 N2 C2 111.0(10)
C12 N3 Gd3 106.0(7)
C14 N3 Gd3 107.6(7)
C14 N3 C12 111.2(11)
C14 N3 C15 110.9(11)
C15 N3 Gd3 109.7(7)
C15 N3 C12 111.2(10)
C16 N4 Gd3 113.2(8)
C16 N4 C17 107.3(10)
C17 N4 Gd3 111.8(7)
C19 N4 Gd3 105.2(7)
C19 N4 C16 111.0(10)
C19 N4 C17 108.2(10)
O9 N5 Gd2 57.3(7)
O9 N5 O10 115.3(11)
O10 N5 Gd2 58.0(6)
O11 N5 Gd2 179.3(13)
O11 N5 O9 123.3(15)
O11 N5 O10 121.3(16)
O12 N6 Gd2 55.2(7)
O12 N6 O13 114.1(11)
O13 N6 Gd2 59.1(6)
O14 N6 Gd2 175.2(9)
O14 N6 O12 123.5(12)
O14 N6 O13 122.3(11)
O15 N7 Gd1 61.3(7)
O15 N7 O16 118.7(12)
O16 N7 Gd1 57.7(6)
O17 N7 Gd1 175.3(12)
O17 N7 O15 122.2(12)
O17 N7 O16 119.0(12)
O18 N8 O19 115.1(12)
O20 N8 O18 123.1(13)
O20 N8 O19 121.6(13)
Gd1 O1 Gd3 103.6(2)
Gd2 O1 Gd1 93.1(2)
Gd2 O1 Gd3 93.3(2)
C18 O1 Gd1 129.5(7)
C18 O1 Gd2 113.8(6)
C18 O1 Gd3 115.8(6)
Gd1 O2 Gd2 92.6(2)
Gd3 O2 Gd1 107.6(3)
Gd3 O2 Gd2 93.9(2)
C8 O2 Gd1 114.4(6)
C8 O2 Gd2 112.0(6)
C8 O2 Gd3 128.5(6)
Gd2 O3 Gd1 102.0(2)
C1 O3 Gd1 119.0(6)
C1 O3 Gd2 137.2(6)
Gd2 O4 Gd3 103.0(3)
C13 O4 Gd2 134.1(7)
C13 O4 Gd3 122.4(6)
C4 O5 Gd1 124.1(7)
C10 O6 Gd1 122.7(6)
C20 O7 Gd3 124.0(7)
C11 O8 Gd3 125.9(7)
N5 O9 Gd2 97.7(8)
N5 O10 Gd2 96.3(8)
N6 O12 Gd2 100.7(8)
N6 O13 Gd2 95.3(7)
N7 O15 Gd1 94.0(7)
N7 O16 Gd1 96.7(7)
N8 O18 Gd3 99.7(8)
N8 O19 Gd3 95.7(8)
O21A C22A C21A 128.5(14)
O21B C22B C21B 128.2(15)

loop_
_geom_bond_atom_site_label_1
_geom_bond_atom_site_label_2
_geom_bond_distance
Gd1 Gd2 3.5386(7)
Gd1 Gd3 3.9290(7)
Gd1 N1 2.585(9)
Gd1 N2 2.678(9)
Gd1 N7 2.913(12)
Gd1 O1 2.484(6)
Gd1 O2 2.440(6)
Gd1 O3 2.312(7)
Gd1 O5 2.546(7)
Gd1 O6 2.338(7)
Gd1 O15 2.561(9)
Gd1 O16 2.479(8)
Gd2 Gd3 3.5700(7)
Gd2 N5 2.892(12)
Gd2 N6 2.928(12)
Gd2 O1 2.391(7)
Gd2 O2 2.455(6)
Gd2 O3 2.241(6)
Gd2 O4 2.260(7)
Gd2 O9 2.457(9)
Gd2 O10 2.468(9)
Gd2 O12 2.448(10)
Gd2 O13 2.523(9)
Gd3 N3 2.683(8)
Gd3 N4 2.597(9)
Gd3 O1 2.517(7)
Gd3 O2 2.428(6)
Gd3 O4 2.301(7)
Gd3 O7 2.311(7)
Gd3 O8 2.507(7)
Gd3 O18 2.530(8)
Gd3 O19 2.605(10)
C1 C2 1.503(15)
C1 O3 1.402(11)
C2 N2 1.487(14)
C3 C4 1.520(18)
C3 N2 1.456(15)
C4 O5 1.418(14)
C5 C6 1.508(17)
C5 N2 1.478(14)
C6 N1 1.476(13)
C7 C8 1.492(14)
C7 N1 1.473(13)
C8 O2 1.424(12)
C9 C10 1.497(15)
C9 N1 1.521(13)
C10 O6 1.434(13)
C11 C12 1.498(16)
C11 O8 1.442(12)
C12 N3 1.494(15)
C13 C14 1.501(17)
C13 O4 1.377(12)
C14 N3 1.468(14)
C15 C16 1.472(18)
C15 N3 1.469(16)
C16 N4 1.484(15)
C17 C18 1.498(16)
C17 N4 1.502(15)
C18 O1 1.421(12)
C19 C20 1.538(17)
C19 N4 1.472(15)
C20 O7 1.432(13)
N5 O9 1.233(15)
N5 O10 1.259(14)
N5 O11 1.195(15)
N6 O12 1.215(12)
N6 O13 1.271(14)
N6 O14 1.209(13)
N7 O15 1.222(13)
N7 O16 1.266(13)
N7 O17 1.213(14)
N8 O18 1.255(13)
N8 O19 1.265(13)
N8 O20 1.198(13)
C21A C22A 1.498(10)
C21B C22B 1.503(10)
O21A C22A 1.365(10)
O21B C22B 1.364(10)
